data_7710747
loop_
_publ_author_name
'Duan, Jingui'
'Dong, Qiubing'
'Ge, Kai'
'Zhang, Mingxing'
'Wang, Huijie'

_publ_section_title
;
 Rotation Configuration Control of the sp2 Bond in
 Diimidazole&#x2212;dicarboxylate Linker for Isomerism of Porous
 Coordination Polymers
;
_journal_name_full 'Dalton Transactions'
_journal_paper_doi 10.1039/D2DT01982E
_journal_year 2022
_chemical_formula_sum 'C22 H16 Cu N4 O4'
_chemical_formula_weight 463.93
_space_group_crystal_system orthorhombic
_space_group_IT_number 19
_space_group_name_Hall 'P 2ac 2ab'
_space_group_name_H-M_alt 'P 21 21 21'
_atom_sites_solution_hydrogens geom
_audit_creation_method SHELXL-2013
_audit_update_record
;
2022-04-14 deposited with the CCDC.	2022-07-15 downloaded from the CCDC.
;
_cell_angle_alpha 90
_cell_angle_beta 90
_cell_angle_gamma 90
_cell_formula_units_Z 4
_cell_length_a 11.3182(4)
_cell_length_b 18.1653(11)
_cell_length_c 19.1481(9)
_cell_measurement_reflns_used 6351
_cell_measurement_temperature 190(2)
_cell_measurement_theta_max 28.948
_cell_measurement_theta_min 2.362
_cell_volume 3936.8(3)
_computing_cell_refinement 'CrysAlisPro 1.171.39.43c (Rigaku OD, 2018)'
_computing_data_collection 'CrysAlisPro 1.171.39.43c (Rigaku OD, 2018)'
_computing_data_reduction 'CrysAlisPro 1.171.39.43c (Rigaku OD, 2018)'
_computing_structure_refinement 'SHELXL-2013 (Sheldrick, 2013)'
_diffrn_ambient_temperature 293(2)
_diffrn_measured_fraction_theta_full 0.948
_diffrn_measured_fraction_theta_max 0.961
_diffrn_measurement_device_type 'Rigaku (Mo) X-ray Source'
_diffrn_radiation_type MoK\a
_diffrn_radiation_wavelength 0.71073
_diffrn_reflns_av_R_equivalents 0.0310
_diffrn_reflns_av_unetI/netI 0.0513
_diffrn_reflns_Laue_measured_fraction_full 0.948
_diffrn_reflns_Laue_measured_fraction_max 0.961
_diffrn_reflns_limit_h_max 11
_diffrn_reflns_limit_h_min -13
_diffrn_reflns_limit_k_max 21
_diffrn_reflns_limit_k_min -21
_diffrn_reflns_limit_l_max 21
_diffrn_reflns_limit_l_min -22
_diffrn_reflns_number 11190
_diffrn_reflns_point_group_measured_fraction_full 0.955
_diffrn_reflns_point_group_measured_fraction_max 0.969
_diffrn_reflns_theta_full 25.242
_diffrn_reflns_theta_max 25.097
_diffrn_reflns_theta_min 2.090
_exptl_absorpt_coefficient_mu 0.574
_exptl_crystal_colour green
_exptl_crystal_density_diffrn 0.783
_exptl_crystal_description rod
_exptl_crystal_F_000 948
_exptl_crystal_size_max 0.200
_exptl_crystal_size_mid 0.060
_exptl_crystal_size_min 0.060
_refine_diff_density_max 0.511
_refine_diff_density_min -0.294
_refine_diff_density_rms 0.056
_refine_ls_abs_structure_details
;
 Refined as an inversion twin.
;
_refine_ls_abs_structure_Flack 0.465(19)
_refine_ls_extinction_method none
_refine_ls_goodness_of_fit_ref 1.055
_refine_ls_hydrogen_treatment constr
_refine_ls_matrix_type full
_refine_ls_number_parameters 283
_refine_ls_number_reflns 6147
_refine_ls_number_restraints 0
_refine_ls_restrained_S_all 1.055
_refine_ls_R_factor_all 0.0549
_refine_ls_R_factor_gt 0.0474
_refine_ls_shift/su_max 0.001
_refine_ls_shift/su_mean 0.000
_refine_ls_structure_factor_coef Fsqd
_refine_ls_weighting_details
;
 w=1/[\s^2^(Fo^2^)+(0.0799P)^2^]
 where P=(Fo^2^+2Fc^2^)/3
;
_refine_ls_weighting_scheme calc
_refine_ls_wR_factor_gt 0.1236
_refine_ls_wR_factor_ref 0.1264
_reflns_Friedel_coverage 0.803
_reflns_Friedel_fraction_full 0.964
_reflns_Friedel_fraction_max 0.979
_reflns_number_gt 5115
_reflns_number_total 6147
_reflns_threshold_expression 'I > 2\s(I)'
_cod_data_source_file d2dt01982e2.cif
_cod_data_source_block a
_cod_database_code 7710747
_shelx_space_group_comment
;
The symmetry employed for this shelxl refinement is uniquely defined
by the following loop, which should always be used as a source of
symmetry information in preference to the above space-group names.
They are only intended as comments.
;
_shelx_estimated_absorpt_t_min 0.894
_shelx_estimated_absorpt_t_max 0.966
_platon_squeeze_void_probe_radius 1.20
_shelxl_version_number 2013-2

loop_
_space_group_symop_operation_xyz
'x, y, z'
'-x+1/2, -y, z+1/2'
'-x, y+1/2, -z+1/2'
'x+1/2, -y+1/2, -z'

loop_
_atom_site_label
_atom_site_type_symbol
_atom_site_fract_x
_atom_site_fract_y
_atom_site_fract_z
_atom_site_U_iso_or_equiv
_atom_site_adp_type
_atom_site_occupancy
_atom_site_site_symmetry_order
_atom_site_calc_flag
_atom_site_refinement_flags_posn
_atom_site_refinement_flags_adp
_atom_site_refinement_flags_occupancy
_atom_site_disorder_assembly
_atom_site_disorder_group
C1 C 0.7444(4) 0.6887(3) 0.3892(2) 0.0359(11) Uani 1 1 d . . . . .
C2 C 0.8095(4) 0.7557(3) 0.3648(3) 0.0390(11) Uani 1 1 d . . . . .
C3 C 0.8957(4) 0.7882(3) 0.4068(3) 0.0389(12) Uani 1 1 d . . . . .
H3 H 0.9087 0.7705 0.4517 0.047 Uiso 1 1 calc R U . . .
C4 C 0.9622(4) 0.8469(3) 0.3820(2) 0.0355(11) Uani 1 1 d . . . . .
C5 C 0.9426(4) 0.8729(3) 0.3160(3) 0.0385(12) Uani 1 1 d . . . . .
H5 H 0.9876 0.9123 0.3001 0.046 Uiso 1 1 calc R U . . .
C6 C 0.8574(4) 0.8426(3) 0.2715(2) 0.0385(12) Uani 1 1 d . . . . .
C7 C 0.7914(4) 0.7823(3) 0.2979(2) 0.0387(12) Uani 1 1 d . . . . .
H7 H 0.7347 0.7602 0.2696 0.046 Uiso 1 1 calc R U . . .
C8 C 1.0543(5) 0.8825(3) 0.4296(3) 0.0418(12) Uani 1 1 d . . . . .
C9 C 0.8370(4) 0.8737(3) 0.2026(2) 0.0354(11) Uani 1 1 d . . . . .
C10 C 0.9331(4) 0.8963(3) 0.1620(3) 0.0391(12) Uani 1 1 d . . . . .
H10 H 1.0098 0.8879 0.1776 0.047 Uiso 1 1 calc R U . . .
C11 C 0.9145(4) 0.9307(3) 0.0997(2) 0.0373(11) Uani 1 1 d . . . . .
C12 C 0.8030(4) 0.9437(3) 0.0737(3) 0.0451(13) Uani 1 1 d . . . . .
H12 H 0.7917 0.9676 0.0313 0.054 Uiso 1 1 calc R U . . .
C13 C 0.7079(4) 0.9193(3) 0.1138(3) 0.0398(11) Uani 1 1 d . . . . .
C14 C 0.7225(4) 0.8854(3) 0.1760(3) 0.0385(12) Uani 1 1 d . . . . .
H14 H 0.6569 0.8699 0.2013 0.046 Uiso 1 1 calc R U . . .
C15 C 1.1080(4) 0.9952(3) 0.0842(2) 0.0378(12) Uani 1 1 d . . . . .
C16 C 1.1332(6) 1.0133(5) 0.1598(3) 0.075(2) Uani 1 1 d . . . . .
H16A H 1.1473 0.9686 0.1852 0.113 Uiso 1 1 calc R U . . .
H16B H 1.0666 1.0385 0.1796 0.113 Uiso 1 1 calc R U . . .
H16C H 1.2018 1.0443 0.1626 0.113 Uiso 1 1 calc R U . . .
C17 C 1.1291(4) 0.9852(3) -0.0266(3) 0.0518(14) Uani 1 1 d . . . . .
H17 H 1.1614 0.9890 -0.0711 0.062 Uiso 1 1 calc R U . . .
C18 C 1.0261(5) 0.9513(3) -0.0107(3) 0.0493(15) Uani 1 1 d . . . . .
H18 H 0.9741 0.9288 -0.0417 0.059 Uiso 1 1 calc R U . . .
C19 C 0.5393(4) 1.0024(3) 0.0847(3) 0.0404(12) Uani 1 1 d . . . . .
C20 C 0.5997(5) 1.0696(4) 0.1042(4) 0.0733(19) Uani 1 1 d . . . . .
H20A H 0.6701 1.0577 0.1298 0.110 Uiso 1 1 calc R U . . .
H20B H 0.5486 1.0991 0.1329 0.110 Uiso 1 1 calc R U . . .
H20C H 0.6203 1.0966 0.0629 0.110 Uiso 1 1 calc R U . . .
C21 C 0.4106(5) 0.9210(4) 0.0486(4) 0.0669(17) Uani 1 1 d . . . . .
H21 H 0.3404 0.8997 0.0336 0.080 Uiso 1 1 calc R U . . .
C22 C 0.5122(6) 0.8836(4) 0.0660(4) 0.076(2) Uani 1 1 d . . . . .
H22 H 0.5243 0.8330 0.0630 0.091 Uiso 1 1 calc R U . . .
Cu1 Cu 1.32263(5) 1.07620(3) 0.03403(3) 0.03455(18) Uani 1 1 d . . . . .
N1 N 1.0140(3) 0.9569(2) 0.0600(2) 0.0364(10) Uani 1 1 d . . . . .
N2 N 1.1780(3) 1.01270(19) 0.03282(19) 0.0309(7) Uani 1 1 d . . . . .
N3 N 0.5902(3) 0.9337(2) 0.0881(2) 0.0368(10) Uani 1 1 d . . . . .
N4 N 0.4301(3) 0.9953(2) 0.05698(19) 0.0342(9) Uani 1 1 d . . . . .
O1 O 0.6673(3) 0.65919(17) 0.35381(15) 0.0353(7) Uani 1 1 d . . . . .
O2 O 0.7744(2) 0.66421(18) 0.44954(15) 0.0327(7) Uani 1 1 d . . . . .
O3 O 1.0550(3) 0.86278(18) 0.49205(17) 0.0353(8) Uani 1 1 d . . . . .
O4 O 1.1253(3) 0.9278(2) 0.40414(17) 0.0444(8) Uani 1 1 d . . . . .

loop_
_atom_site_aniso_label
_atom_site_aniso_U_11
_atom_site_aniso_U_22
_atom_site_aniso_U_33
_atom_site_aniso_U_23
_atom_site_aniso_U_13
_atom_site_aniso_U_12
C1 0.020(2) 0.042(3) 0.045(3) 0.000(2) 0.002(2) -0.008(2)
C2 0.030(3) 0.039(3) 0.049(3) -0.002(2) -0.002(2) 0.000(2)
C3 0.033(3) 0.042(3) 0.042(3) 0.006(2) -0.008(2) -0.001(2)
C4 0.026(2) 0.039(3) 0.041(3) 0.001(2) -0.001(2) -0.003(2)
C5 0.030(3) 0.040(3) 0.045(3) 0.004(2) 0.003(2) -0.006(2)
C6 0.030(3) 0.044(3) 0.042(3) -0.003(2) 0.0007(19) 0.000(2)
C7 0.030(3) 0.043(3) 0.043(3) 0.003(2) -0.004(2) -0.008(2)
C8 0.037(3) 0.039(3) 0.050(3) -0.004(2) -0.008(2) -0.002(2)
C9 0.030(3) 0.034(3) 0.042(3) 0.0006(19) 0.001(2) -0.003(2)
C10 0.022(2) 0.046(3) 0.049(3) 0.000(2) -0.003(2) 0.001(2)
C11 0.027(2) 0.042(3) 0.043(3) 0.003(2) 0.0003(19) -0.002(2)
C12 0.037(3) 0.049(3) 0.049(3) 0.006(2) 0.000(2) 0.002(2)
C13 0.034(3) 0.037(3) 0.048(3) 0.003(2) -0.001(2) -0.001(2)
C14 0.026(2) 0.044(3) 0.046(3) 0.002(2) 0.003(2) -0.003(2)
C15 0.033(3) 0.043(3) 0.038(3) 0.001(2) -0.002(2) 0.000(2)
C16 0.057(4) 0.102(6) 0.067(4) -0.006(4) 0.004(3) -0.021(4)
C17 0.038(3) 0.070(4) 0.048(3) 0.001(3) 0.007(3) 0.001(3)
C18 0.040(3) 0.071(4) 0.037(3) -0.003(2) -0.005(2) -0.008(3)
C19 0.031(3) 0.044(3) 0.046(3) 0.000(2) 0.004(2) 0.003(3)
C20 0.051(3) 0.069(5) 0.100(5) -0.008(4) -0.016(3) 0.000(4)
C21 0.041(3) 0.054(4) 0.105(5) 0.003(4) -0.019(3) -0.003(3)
C22 0.070(4) 0.050(4) 0.108(6) 0.002(3) -0.013(4) -0.005(4)
Cu1 0.0247(3) 0.0390(3) 0.0400(3) -0.0005(3) 0.0018(2) 0.0007(3)
N1 0.0198(19) 0.047(3) 0.042(2) 0.0051(17) -0.0018(16) -0.0035(18)
N2 0.0180(16) 0.036(2) 0.0383(19) 0.0030(17) 0.003(2) 0.0019(17)
N3 0.0195(18) 0.042(3) 0.049(2) 0.0045(19) 0.0001(16) 0.004(2)
N4 0.023(2) 0.036(2) 0.043(2) 0.0013(17) -0.0044(15) -0.0032(18)
O1 0.0241(16) 0.0397(19) 0.0420(18) 0.0038(14) -0.0001(14) -0.0013(16)
O2 0.0223(15) 0.0409(19) 0.0349(19) 0.0027(13) 0.0024(12) -0.0047(14)
O3 0.0259(17) 0.038(2) 0.042(2) -0.0013(15) -0.0053(13) 0.0011(15)
O4 0.0342(17) 0.052(2) 0.047(2) 0.0015(18) -0.0022(15) -0.0116(19)

loop_
_atom_type_symbol
_atom_type_description
_atom_type_scat_dispersion_real
_atom_type_scat_dispersion_imag
_atom_type_scat_source
C C 0.0033 0.0016 'International Tables Vol C Tables 4.2.6.8 and 6.1.1.4'
H H 0.0000 0.0000 'International Tables Vol C Tables 4.2.6.8 and 6.1.1.4'
N N 0.0061 0.0033 'International Tables Vol C Tables 4.2.6.8 and 6.1.1.4'
O O 0.0106 0.0060 'International Tables Vol C Tables 4.2.6.8 and 6.1.1.4'
Cu Cu 0.3201 1.2651 'International Tables Vol C Tables 4.2.6.8 and 6.1.1.4'

loop_
_geom_angle_atom_site_label_1
_geom_angle_atom_site_label_2
_geom_angle_atom_site_label_3
_geom_angle
_geom_angle_site_symmetry_1
_geom_angle_site_symmetry_3
_geom_angle_publ_flag
O1 C1 O2 122.3(4) . . ?
O1 C1 C2 122.1(4) . . ?
O2 C1 C2 115.6(4) . . ?
C7 C2 C3 119.3(5) . . ?
C7 C2 C1 119.9(4) . . ?
C3 C2 C1 120.5(4) . . ?
C4 C3 C2 120.4(5) . . ?
C4 C3 H3 119.8 . . ?
C2 C3 H3 119.8 . . ?
C5 C4 C3 119.6(4) . . ?
C5 C4 C8 121.1(4) . . ?
C3 C4 C8 119.4(4) . . ?
C4 C5 C6 122.6(5) . . ?
C4 C5 H5 118.7 . . ?
C6 C5 H5 118.7 . . ?
C5 C6 C7 116.7(5) . . ?
C5 C6 C9 120.6(5) . . ?
C7 C6 C9 122.6(4) . . ?
C2 C7 C6 121.3(4) . . ?
C2 C7 H7 119.3 . . ?
C6 C7 H7 119.3 . . ?
O4 C8 O3 124.0(5) . . ?
O4 C8 C4 119.0(5) . . ?
O3 C8 C4 117.0(5) . . ?
O4 C8 Cu1 76.2(3) . 2_775 ?
O3 C8 Cu1 47.9(2) . 2_775 ?
C4 C8 Cu1 164.8(4) . 2_775 ?
C10 C9 C14 118.1(4) . . ?
C10 C9 C6 119.7(4) . . ?
C14 C9 C6 122.2(4) . . ?
C11 C10 C9 120.1(4) . . ?
C11 C10 H10 120.0 . . ?
C9 C10 H10 120.0 . . ?
C10 C11 C12 122.4(4) . . ?
C10 C11 N1 119.6(4) . . ?
C12 C11 N1 118.0(4) . . ?
C11 C12 C13 117.1(5) . . ?
C11 C12 H12 121.5 . . ?
C13 C12 H12 121.5 . . ?
C14 C13 C12 122.4(4) . . ?
C14 C13 N3 119.7(4) . . ?
C12 C13 N3 117.9(4) . . ?
C13 C14 C9 120.0(4) . . ?
C13 C14 H14 120.0 . . ?
C9 C14 H14 120.0 . . ?
N2 C15 N1 110.2(4) . . ?
N2 C15 C16 123.7(5) . . ?
N1 C15 C16 126.0(5) . . ?
C15 C16 H16A 109.5 . . ?
C15 C16 H16B 109.5 . . ?
H16A C16 H16B 109.5 . . ?
C15 C16 H16C 109.5 . . ?
H16A C16 H16C 109.5 . . ?
H16B C16 H16C 109.5 . . ?
C18 C17 N2 109.3(5) . . ?
C18 C17 H17 125.4 . . ?
N2 C17 H17 125.4 . . ?
C17 C18 N1 106.0(5) . . ?
C17 C18 H18 127.0 . . ?
N1 C18 H18 127.0 . . ?
N4 C19 N3 108.4(4) . . ?
N4 C19 C20 127.8(5) . . ?
N3 C19 C20 123.7(5) . . ?
C19 C20 H20A 109.5 . . ?
C19 C20 H20B 109.5 . . ?
H20A C20 H20B 109.5 . . ?
C19 C20 H20C 109.5 . . ?
H20A C20 H20C 109.5 . . ?
H20B C20 H20C 109.5 . . ?
N4 C21 C22 108.8(5) . . ?
N4 C21 H21 125.6 . . ?
C22 C21 H21 125.6 . . ?
N3 C22 C21 106.9(6) . . ?
N3 C22 H22 126.5 . . ?
C21 C22 H22 126.5 . . ?
O3 Cu1 N4 94.46(15) 2_774 1_655 ?
O3 Cu1 O2 90.05(13) 2_774 3_755 ?
N4 Cu1 O2 157.24(14) 1_655 3_755 ?
O3 Cu1 N2 154.74(14) 2_774 . ?
N4 Cu1 N2 94.48(15) 1_655 . ?
O2 Cu1 N2 90.77(13) 3_755 . ?
O3 Cu1 C8 28.41(15) 2_774 2_774 ?
N4 Cu1 C8 93.28(16) 1_655 2_774 ?
O2 Cu1 C8 101.07(15) 3_755 2_774 ?
N2 Cu1 C8 127.36(17) . 2_774 ?
C15 N1 C18 107.4(4) . . ?
C15 N1 C11 127.2(4) . . ?
C18 N1 C11 125.3(4) . . ?
C15 N2 C17 107.1(4) . . ?
C15 N2 Cu1 129.0(3) . . ?
C17 N2 Cu1 123.6(3) . . ?
C22 N3 C19 109.0(4) . . ?
C22 N3 C13 126.3(5) . . ?
C19 N3 C13 124.6(4) . . ?
C19 N4 C21 106.6(4) . . ?
C19 N4 Cu1 125.8(4) . 1_455 ?
C21 N4 Cu1 127.6(3) . 1_455 ?
C1 O2 Cu1 106.1(3) . 3_745 ?
C8 O3 Cu1 103.7(3) . 2_775 ?

loop_
_geom_bond_atom_site_label_1
_geom_bond_atom_site_label_2
_geom_bond_distance
_geom_bond_site_symmetry_2
_geom_bond_publ_flag
C1 O1 1.228(5) . ?
C1 O2 1.284(5) . ?
C1 C2 1.498(7) . ?
C2 C7 1.385(7) . ?
C2 C3 1.396(7) . ?
C3 C4 1.389(7) . ?
C3 H3 0.9300 . ?
C4 C5 1.366(7) . ?
C4 C8 1.528(7) . ?
C5 C6 1.400(7) . ?
C5 H5 0.9300 . ?
C6 C7 1.419(7) . ?
C6 C9 1.454(7) . ?
C7 H7 0.9300 . ?
C8 O4 1.248(6) . ?
C8 O3 1.248(6) . ?
C8 Cu1 2.550(5) 2_775 ?
C9 C10 1.399(7) . ?
C9 C14 1.409(7) . ?
C10 C11 1.363(7) . ?
C10 H10 0.9300 . ?
C11 C12 1.377(7) . ?
C11 N1 1.440(6) . ?
C12 C13 1.394(7) . ?
C12 H12 0.9300 . ?
C13 C14 1.352(7) . ?
C13 N3 1.444(6) . ?
C14 H14 0.9300 . ?
C15 N2 1.303(6) . ?
C15 N1 1.353(6) . ?
C15 C16 1.511(8) . ?
C16 H16A 0.9600 . ?
C16 H16B 0.9600 . ?
C16 H16C 0.9600 . ?
C17 C18 1.353(7) . ?
C17 N2 1.361(7) . ?
C17 H17 0.9300 . ?
C18 N1 1.365(6) . ?
C18 H18 0.9300 . ?
C19 N4 1.351(6) . ?
C19 N3 1.375(7) . ?
C19 C20 1.449(8) . ?
C20 H20A 0.9600 . ?
C20 H20B 0.9600 . ?
C20 H20C 0.9600 . ?
C21 N4 1.376(8) . ?
C21 C22 1.378(9) . ?
C21 H21 0.9300 . ?
C22 N3 1.337(8) . ?
C22 H22 0.9300 . ?
Cu1 O3 1.948(3) 2_774 ?
Cu1 N4 1.958(4) 1_655 ?
Cu1 O2 1.965(3) 3_755 ?
Cu1 N2 2.002(3) . ?
Cu1 C8 2.550(5) 2_774 ?
N4 Cu1 1.958(4) 1_455 ?
O2 Cu1 1.965(3) 3_745 ?
O3 Cu1 1.948(3) 2_775 ?

loop_
_geom_torsion_atom_site_label_1
_geom_torsion_atom_site_label_2
_geom_torsion_atom_site_label_3
_geom_torsion_atom_site_label_4
_geom_torsion
_geom_torsion_site_symmetry_1
_geom_torsion_site_symmetry_2
_geom_torsion_site_symmetry_3
_geom_torsion_site_symmetry_4
_geom_torsion_publ_flag
O1 C1 C2 C7 -6.0(7) . . . . ?
O2 C1 C2 C7 174.1(4) . . . . ?
O1 C1 C2 C3 179.2(4) . . . . ?
O2 C1 C2 C3 -0.7(7) . . . . ?
C7 C2 C3 C4 0.3(7) . . . . ?
C1 C2 C3 C4 175.1(4) . . . . ?
C2 C3 C4 C5 0.2(7) . . . . ?
C2 C3 C4 C8 178.8(4) . . . . ?
C3 C4 C5 C6 -0.2(7) . . . . ?
C8 C4 C5 C6 -178.7(5) . . . . ?
C4 C5 C6 C7 -0.4(7) . . . . ?
C4 C5 C6 C9 177.9(5) . . . . ?
C3 C2 C7 C6 -0.9(7) . . . . ?
C1 C2 C7 C6 -175.7(4) . . . . ?
C5 C6 C7 C2 0.9(7) . . . . ?
C9 C6 C7 C2 -177.4(5) . . . . ?
C5 C4 C8 O4 -11.8(7) . . . . ?
C3 C4 C8 O4 169.7(5) . . . . ?
C5 C4 C8 O3 169.8(5) . . . . ?
C3 C4 C8 O3 -8.7(7) . . . . ?
C5 C4 C8 Cu1 162.2(12) . . . 2_775 ?
C3 C4 C8 Cu1 -16.3(16) . . . 2_775 ?
C5 C6 C9 C10 40.9(7) . . . . ?
C7 C6 C9 C10 -140.8(5) . . . . ?
C5 C6 C9 C14 -135.9(5) . . . . ?
C7 C6 C9 C14 42.3(7) . . . . ?
C14 C9 C10 C11 2.0(7) . . . . ?
C6 C9 C10 C11 -174.9(5) . . . . ?
C9 C10 C11 C12 -0.9(8) . . . . ?
C9 C10 C11 N1 177.0(5) . . . . ?
C10 C11 C12 C13 -0.7(8) . . . . ?
N1 C11 C12 C13 -178.6(5) . . . . ?
C11 C12 C13 C14 1.1(8) . . . . ?
C11 C12 C13 N3 178.7(5) . . . . ?
C12 C13 C14 C9 0.0(8) . . . . ?
N3 C13 C14 C9 -177.5(5) . . . . ?
C10 C9 C14 C13 -1.6(7) . . . . ?
C6 C9 C14 C13 175.3(5) . . . . ?
N2 C17 C18 N1 -1.5(6) . . . . ?
N4 C21 C22 N3 3.1(8) . . . . ?
N2 C15 N1 C18 -0.8(6) . . . . ?
C16 C15 N1 C18 -178.5(6) . . . . ?
N2 C15 N1 C11 -177.0(4) . . . . ?
C16 C15 N1 C11 5.3(9) . . . . ?
C17 C18 N1 C15 1.4(6) . . . . ?
C17 C18 N1 C11 177.6(5) . . . . ?
C10 C11 N1 C15 -45.7(8) . . . . ?
C12 C11 N1 C15 132.3(5) . . . . ?
C10 C11 N1 C18 138.7(5) . . . . ?
C12 C11 N1 C18 -43.3(7) . . . . ?
N1 C15 N2 C17 -0.1(5) . . . . ?
C16 C15 N2 C17 177.7(6) . . . . ?
N1 C15 N2 Cu1 174.1(3) . . . . ?
C16 C15 N2 Cu1 -8.1(8) . . . . ?
C18 C17 N2 C15 1.0(6) . . . . ?
C18 C17 N2 Cu1 -173.6(4) . . . . ?
C21 C22 N3 C19 -0.2(7) . . . . ?
C21 C22 N3 C13 178.0(5) . . . . ?
N4 C19 N3 C22 -2.9(6) . . . . ?
C20 C19 N3 C22 -179.4(6) . . . . ?
N4 C19 N3 C13 178.8(4) . . . . ?
C20 C19 N3 C13 2.4(8) . . . . ?
C14 C13 N3 C22 -69.6(8) . . . . ?
C12 C13 N3 C22 112.7(7) . . . . ?
C14 C13 N3 C19 108.3(6) . . . . ?
C12 C13 N3 C19 -69.3(6) . . . . ?
N3 C19 N4 C21 4.7(5) . . . . ?
C20 C19 N4 C21 -179.0(6) . . . . ?
N3 C19 N4 Cu1 -175.4(3) . . . 1_455 ?
C20 C19 N4 Cu1 0.9(7) . . . 1_455 ?
C22 C21 N4 C19 -4.9(7) . . . . ?
C22 C21 N4 Cu1 175.3(4) . . . 1_455 ?
O1 C1 O2 Cu1 1.2(5) . . . 3_745 ?
C2 C1 O2 Cu1 -178.9(3) . . . 3_745 ?
O4 C8 O3 Cu1 4.4(6) . . . 2_775 ?
C4 C8 O3 Cu1 -177.3(4) . . . 2_775 ?

loop_
_platon_squeeze_void_nr
_platon_squeeze_void_average_x
_platon_squeeze_void_average_y
_platon_squeeze_void_average_z
_platon_squeeze_void_volume
_platon_squeeze_void_count_electrons
_platon_squeeze_void_content
1 -0.016 -0.003 0.809 2466 731 ' '
